data_4106343
loop_
_publ_author_name
'Sang Ho Lim'
'Marilyn M. Olmstead'
'Alan L. Balch'

_publ_section_title
;
 Molecular Accordion: Vapoluminescence and Molecular Flexibility in the
 Orange and Green Luminescent Crystals of the Dimer,
 Au2(\m-bis-(diphenylphosphino)ethane)2Br2
;
_journal_name_full 'Journal of the American Chemical Society'
_journal_page_first 10229
_journal_page_last 10238
_journal_paper_doi 10.1021/ja2026807
_journal_volume 133
_journal_year 2011
_chemical_formula_moiety 'C52 H48 Au2 Br2 P4, 2(C H2 Cl2)'
_chemical_formula_sum 'C54 H52 Au2 Br2 Cl4 P4'
_chemical_formula_weight 1520.38
_chemical_name_common '[AuBr(dppe)]2 .2CH2Cl2'
_chemical_name_systematic
; 
 ? 
;
_space_group_IT_number 14
_symmetry_cell_setting monoclinic
_symmetry_space_group_name_Hall '-P 2ybc'
_symmetry_space_group_name_H-M 'P 1 21/c 1'
_atom_sites_solution_hydrogens geom
_atom_sites_solution_primary direct
_atom_sites_solution_secondary difmap
_audit_creation_method SHELXL-97
_cell_angle_alpha 90.00
_cell_angle_beta 108.544(4)
_cell_angle_gamma 90.00
_cell_formula_units_Z 2
_cell_length_a 10.7883(4)
_cell_length_b 22.4579(8)
_cell_length_c 11.6966(4)
_cell_measurement_reflns_used 7782
_cell_measurement_temperature 90(2)
_cell_measurement_theta_max 27.48
_cell_measurement_theta_min 2.615
_cell_volume 2686.75(18)
_computing_cell_refinement SAINT
_computing_data_collection 'SMART 5.054 (Bruker, 2003)'
_computing_data_reduction 'SAINT 6.45A (Bruker, 2003)'
_computing_molecular_graphics 'SHELXTL 5.1, XP (Sheldrick, 1994)'
_computing_publication_material 'SHELXS-97 (Sheldrick, 2008)'
_computing_structure_refinement 'SHELXL-97 (Sheldrick, 2008)'
_computing_structure_solution 'SHELXS-97 (Sheldrick, 2008)'
_diffrn_ambient_temperature 90(2)
_diffrn_detector_area_resol_mean 8.3
_diffrn_measured_fraction_theta_full 0.998
_diffrn_measured_fraction_theta_max 0.998
_diffrn_measurement_device_type 'Bruker SMART 1000'
_diffrn_measurement_method \w
_diffrn_radiation_monochromator graphite
_diffrn_radiation_source 'fine-focus sealed tube'
_diffrn_radiation_type MoK\a
_diffrn_radiation_wavelength 0.71073
_diffrn_reflns_av_R_equivalents 0.0342
_diffrn_reflns_av_sigmaI/netI 0.0259
_diffrn_reflns_limit_h_max 14
_diffrn_reflns_limit_h_min -13
_diffrn_reflns_limit_k_max 29
_diffrn_reflns_limit_k_min -29
_diffrn_reflns_limit_l_max 15
_diffrn_reflns_limit_l_min -15
_diffrn_reflns_number 29543
_diffrn_reflns_theta_full 27.53
_diffrn_reflns_theta_max 27.53
_diffrn_reflns_theta_min 1.81
_exptl_absorpt_coefficient_mu 7.295
_exptl_absorpt_correction_T_max 0.482
_exptl_absorpt_correction_T_min 0.225
_exptl_absorpt_correction_type multi-scan
_exptl_absorpt_process_details 'SADABS 2.10 (Sheldrick, 2003)'
_exptl_crystal_colour colorless
_exptl_crystal_density_diffrn 1.879
_exptl_crystal_description block
_exptl_crystal_F_000 1464
_exptl_crystal_size_max 0.23
_exptl_crystal_size_mid 0.18
_exptl_crystal_size_min 0.10
_refine_diff_density_max 1.864
_refine_diff_density_min -1.716
_refine_diff_density_rms 0.120
_refine_ls_extinction_method none
_refine_ls_goodness_of_fit_ref 0.986
_refine_ls_hydrogen_treatment constr
_refine_ls_matrix_type full
_refine_ls_number_parameters 297
_refine_ls_number_reflns 6165
_refine_ls_number_restraints 4
_refine_ls_restrained_S_all 1.016
_refine_ls_R_factor_all 0.0302
_refine_ls_R_factor_gt 0.0225
_refine_ls_shift/su_max 0.001
_refine_ls_shift/su_mean 0.000
_refine_ls_structure_factor_coef Fsqd
_refine_ls_weighting_details 'calc w=1/[\s^2^(Fo^2^)+(0.0217P)^2^+8.6012P] where P=(Fo^2^+2Fc^2^)/3'
_refine_ls_weighting_scheme calc
_refine_ls_wR_factor_gt 0.0510
_refine_ls_wR_factor_ref 0.0549
_reflns_number_gt 5369
_reflns_number_total 6165
_reflns_threshold_expression >2sigma(I)
_cod_data_source_file ja2026807_si_004.cif
_cod_data_source_block sh127
_cod_original_cell_volume 2686.75(17)
_cod_original_sg_symbol_H-M 'P 21/c'
_cod_database_code 4106343

loop_
_symmetry_equiv_pos_as_xyz
'x, y, z'
'-x, y+1/2, -z+1/2'
'-x, -y, -z'
'x, -y-1/2, z-1/2'

loop_
_atom_site_label
_atom_site_type_symbol
_atom_site_fract_x
_atom_site_fract_y
_atom_site_fract_z
_atom_site_U_iso_or_equiv
_atom_site_adp_type
_atom_site_occupancy
_atom_site_symmetry_multiplicity
_atom_site_calc_flag
_atom_site_refinement_flags
_atom_site_disorder_assembly
_atom_site_disorder_group
Au1 Au 0.648038(12) 0.478648(6) 0.474007(11) 0.01452(4) Uani 1 1 d . . .
Br2 Br 0.54474(4) 0.584213(15) 0.35313(3) 0.02021(8) Uani 1 1 d . . .
P1 P 0.79216(8) 0.51398(4) 0.65186(8) 0.01337(17) Uani 1 1 d . . .
P2 P 0.54784(8) 0.40494(4) 0.33839(7) 0.01271(16) Uani 1 1 d . . .
C1 C 0.9025(3) 0.57332(16) 0.6411(3) 0.0178(7) Uani 1 1 d . . .
C2 C 0.9364(4) 0.57874(17) 0.5364(4) 0.0232(8) Uani 1 1 d . . .
H2A H 0.9012 0.5518 0.4715 0.028 Uiso 1 1 calc R . .
C3 C 1.0219(4) 0.62341(18) 0.5262(4) 0.0297(9) Uani 1 1 d . . .
H3A H 1.0462 0.6264 0.4551 0.036 Uiso 1 1 calc R . .
C4 C 1.0713(4) 0.66340(19) 0.6194(4) 0.0323(10) Uani 1 1 d . . .
H4A H 1.1285 0.6943 0.6122 0.039 Uiso 1 1 calc R . .
C5 C 1.0369(4) 0.6583(2) 0.7238(4) 0.0360(10) Uani 1 1 d . . .
H5A H 1.0699 0.6860 0.7877 0.043 Uiso 1 1 calc R . .
C6 C 0.9547(4) 0.61299(19) 0.7352(4) 0.0299(9) Uani 1 1 d . . .
H6A H 0.9339 0.6090 0.8079 0.036 Uiso 1 1 calc R . .
C7 C 0.8978(3) 0.45622(16) 0.7423(3) 0.0162(7) Uani 1 1 d . . .
C8 C 0.8420(4) 0.40919(17) 0.7869(3) 0.0233(8) Uani 1 1 d . . .
H8A H 0.7506 0.4088 0.7745 0.028 Uiso 1 1 calc R . .
C9 C 0.9202(4) 0.36315(19) 0.8492(4) 0.0335(10) Uani 1 1 d . . .
H9A H 0.8825 0.3317 0.8813 0.040 Uiso 1 1 calc R . .
C10 C 1.0529(5) 0.3629(2) 0.8649(5) 0.0448(12) Uani 1 1 d . . .
H10A H 1.1061 0.3311 0.9072 0.054 Uiso 1 1 calc R . .
C11 C 1.1076(4) 0.4084(2) 0.8193(5) 0.0454(13) Uani 1 1 d . . .
H11A H 1.1984 0.4078 0.8290 0.054 Uiso 1 1 calc R . .
C12 C 1.0309(4) 0.45551(19) 0.7590(4) 0.0299(9) Uani 1 1 d . . .
H12A H 1.0698 0.4873 0.7292 0.036 Uiso 1 1 calc R . .
C13 C 0.7029(3) 0.54434(15) 0.7479(3) 0.0156(7) Uani 1 1 d . . .
H13A H 0.6403 0.5143 0.7584 0.019 Uiso 1 1 calc R . .
H13B H 0.7650 0.5539 0.8284 0.019 Uiso 1 1 calc R . .
C14 C 0.6053(3) 0.33046(15) 0.3896(3) 0.0144(6) Uani 1 1 d . . .
C15 C 0.6699(3) 0.32239(16) 0.5126(3) 0.0187(7) Uani 1 1 d . . .
H15A H 0.6865 0.3554 0.5660 0.022 Uiso 1 1 calc R . .
C16 C 0.7099(4) 0.26533(17) 0.5562(3) 0.0226(8) Uani 1 1 d . . .
H16A H 0.7549 0.2596 0.6396 0.027 Uiso 1 1 calc R . .
C17 C 0.6844(4) 0.21727(17) 0.4786(4) 0.0247(8) Uani 1 1 d . . .
H17A H 0.7114 0.1785 0.5090 0.030 Uiso 1 1 calc R . .
C18 C 0.6197(4) 0.22524(17) 0.3568(4) 0.0252(8) Uani 1 1 d . . .
H18A H 0.6021 0.1920 0.3039 0.030 Uiso 1 1 calc R . .
C19 C 0.5804(4) 0.28180(16) 0.3119(3) 0.0201(7) Uani 1 1 d . . .
H19A H 0.5365 0.2873 0.2282 0.024 Uiso 1 1 calc R . .
C20 C 0.5673(3) 0.41480(15) 0.1911(3) 0.0161(7) Uani 1 1 d . . .
C21 C 0.4719(4) 0.39867(17) 0.0842(3) 0.0218(8) Uani 1 1 d . . .
H21A H 0.3936 0.3801 0.0865 0.026 Uiso 1 1 calc R . .
C22 C 0.4910(4) 0.40966(18) -0.0258(3) 0.0257(8) Uani 1 1 d . . .
H22A H 0.4259 0.3985 -0.0987 0.031 Uiso 1 1 calc R . .
C23 C 0.6039(4) 0.43669(17) -0.0296(3) 0.0250(8) Uani 1 1 d . . .
H23A H 0.6156 0.4448 -0.1052 0.030 Uiso 1 1 calc R . .
C24 C 0.6992(4) 0.45188(19) 0.0743(4) 0.0294(9) Uani 1 1 d . . .
H24A H 0.7781 0.4694 0.0709 0.035 Uiso 1 1 calc R . .
C25 C 0.6814(4) 0.44175(18) 0.1858(3) 0.0248(8) Uani 1 1 d . . .
H25A H 0.7471 0.4533 0.2580 0.030 Uiso 1 1 calc R . .
C26 C 0.3720(3) 0.39864(15) 0.3094(3) 0.0155(7) Uani 1 1 d . . .
H26A H 0.3383 0.3645 0.2548 0.019 Uiso 1 1 calc R . .
H26B H 0.3551 0.3904 0.3863 0.019 Uiso 1 1 calc R . .
Cl1 Cl 0.34262(16) 0.25097(8) -0.01453(14) 0.0748(6) Uani 1 1 d D . .
Cl2 Cl 0.17506(19) 0.25639(7) 0.13824(13) 0.0698(5) Uani 1 1 d D . .
C27A C 0.2787(11) 0.2120(4) 0.0965(10) 0.052(3) Uiso 0.50 1 d PD A 1
H27A H 0.2328 0.1752 0.0599 0.062 Uiso 0.50 1 calc PR A 1
H27B H 0.3525 0.2008 0.1684 0.062 Uiso 0.50 1 calc PR A 1
C27B C 0.2372(9) 0.2135(4) 0.0329(9) 0.041(2) Uiso 0.50 1 d PD A 2
H27C H 0.2797 0.1767 0.0737 0.049 Uiso 0.50 1 calc PR A 2
H27D H 0.1624 0.2015 -0.0376 0.049 Uiso 0.50 1 calc PR A 2

loop_
_atom_site_aniso_label
_atom_site_aniso_U_11
_atom_site_aniso_U_22
_atom_site_aniso_U_33
_atom_site_aniso_U_23
_atom_site_aniso_U_13
_atom_site_aniso_U_12
Au1 0.01533(7) 0.01220(7) 0.01616(7) -0.00158(5) 0.00520(5) -0.00190(5)
Br2 0.02605(19) 0.01401(16) 0.01886(16) 0.00326(13) 0.00472(14) 0.00085(13)
P1 0.0121(4) 0.0111(4) 0.0166(4) 0.0000(3) 0.0041(3) -0.0004(3)
P2 0.0138(4) 0.0111(4) 0.0134(4) -0.0007(3) 0.0046(3) 0.0000(3)
C1 0.0114(16) 0.0145(17) 0.0272(18) 0.0010(14) 0.0057(14) 0.0001(13)
C2 0.0220(19) 0.0197(19) 0.029(2) -0.0015(15) 0.0095(15) -0.0021(15)
C3 0.026(2) 0.027(2) 0.043(2) 0.0065(19) 0.0197(18) 0.0002(17)
C4 0.021(2) 0.023(2) 0.057(3) 0.0024(19) 0.0170(19) -0.0061(16)
C5 0.031(2) 0.031(2) 0.048(3) -0.018(2) 0.016(2) -0.0170(19)
C6 0.029(2) 0.028(2) 0.035(2) -0.0086(18) 0.0142(18) -0.0103(17)
C7 0.0160(16) 0.0142(16) 0.0163(16) -0.0007(13) 0.0023(13) 0.0038(13)
C8 0.0205(19) 0.023(2) 0.0270(19) 0.0042(15) 0.0084(15) 0.0028(15)
C9 0.037(2) 0.021(2) 0.041(2) 0.0119(18) 0.011(2) 0.0057(18)
C10 0.032(2) 0.034(3) 0.058(3) 0.017(2) -0.001(2) 0.013(2)
C11 0.018(2) 0.038(3) 0.073(4) 0.012(2) 0.004(2) 0.0085(19)
C12 0.020(2) 0.022(2) 0.045(2) 0.0053(18) 0.0070(18) -0.0004(16)
C13 0.0180(17) 0.0145(16) 0.0160(16) -0.0004(13) 0.0081(13) 0.0026(13)
C14 0.0119(16) 0.0111(15) 0.0215(17) 0.0031(13) 0.0069(13) 0.0017(12)
C15 0.0208(18) 0.0163(17) 0.0208(17) 0.0001(14) 0.0089(14) 0.0005(14)
C16 0.0250(19) 0.0215(19) 0.0218(18) 0.0061(15) 0.0083(15) 0.0026(15)
C17 0.0238(19) 0.0136(18) 0.037(2) 0.0052(16) 0.0093(17) 0.0018(14)
C18 0.024(2) 0.0155(18) 0.035(2) -0.0045(16) 0.0081(17) 0.0012(15)
C19 0.0180(17) 0.0170(18) 0.0240(18) -0.0019(14) 0.0048(14) 0.0005(14)
C20 0.0210(17) 0.0117(16) 0.0166(16) 0.0003(13) 0.0075(13) 0.0031(13)
C21 0.0202(18) 0.0252(19) 0.0203(18) -0.0019(15) 0.0070(14) 0.0015(15)
C22 0.027(2) 0.032(2) 0.0167(17) -0.0017(16) 0.0050(15) 0.0088(17)
C23 0.040(2) 0.0208(19) 0.0185(17) 0.0053(15) 0.0153(16) 0.0057(17)
C24 0.039(2) 0.026(2) 0.031(2) 0.0005(17) 0.0215(18) -0.0104(18)
C25 0.027(2) 0.029(2) 0.0204(18) -0.0015(15) 0.0095(15) -0.0093(16)
C26 0.0151(16) 0.0125(16) 0.0187(16) -0.0007(13) 0.0048(13) -0.0003(13)
Cl1 0.0644(10) 0.0826(12) 0.0555(8) -0.0312(8) -0.0118(7) 0.0429(9)
Cl2 0.1020(13) 0.0493(9) 0.0475(8) -0.0039(6) 0.0086(8) -0.0255(8)

loop_
_atom_type_symbol
_atom_type_description
_atom_type_scat_dispersion_real
_atom_type_scat_dispersion_imag
_atom_type_scat_source
C C 0.0033 0.0016 'International Tables Vol C Tables 4.2.6.8 and 6.1.1.4'
H H 0.0000 0.0000 'International Tables Vol C Tables 4.2.6.8 and 6.1.1.4'
P P 0.1023 0.0942 'International Tables Vol C Tables 4.2.6.8 and 6.1.1.4'
Cl Cl 0.1484 0.1585 'International Tables Vol C Tables 4.2.6.8 and 6.1.1.4'
Br Br -0.2901 2.4595 'International Tables Vol C Tables 4.2.6.8 and 6.1.1.4'
Au Au -2.0133 8.8022 'International Tables Vol C Tables 4.2.6.8 and 6.1.1.4'

loop_
_geom_angle_atom_site_label_1
_geom_angle_atom_site_label_2
_geom_angle_atom_site_label_3
_geom_angle
_geom_angle_site_symmetry_1
P1 Au1 P2 154.19(3) .
P1 Au1 Br2 102.11(2) .
P2 Au1 Br2 103.63(2) .
C1 P1 C7 105.02(16) .
C1 P1 C13 104.69(16) .
C7 P1 C13 105.24(16) .
C1 P1 Au1 117.28(12) .
C7 P1 Au1 113.30(11) .
C13 P1 Au1 110.30(12) .
C14 P2 C20 107.15(16) .
C14 P2 C26 102.43(15) .
C20 P2 C26 105.13(16) .
C14 P2 Au1 113.40(11) .
C20 P2 Au1 113.23(12) .
C26 P2 Au1 114.53(11) .
C2 C1 C6 119.2(3) .
C2 C1 P1 119.1(3) .
C6 C1 P1 121.7(3) .
C1 C2 C3 120.4(4) .
C1 C2 H2A 119.8 .
C3 C2 H2A 119.8 .
C4 C3 C2 120.0(4) .
C4 C3 H3A 120.0 .
C2 C3 H3A 120.0 .
C3 C4 C5 119.8(4) .
C3 C4 H4A 120.1 .
C5 C4 H4A 120.1 .
C6 C5 C4 120.2(4) .
C6 C5 H5A 119.9 .
C4 C5 H5A 119.9 .
C5 C6 C1 120.5(4) .
C5 C6 H6A 119.8 .
C1 C6 H6A 119.8 .
C12 C7 C8 119.3(3) .
C12 C7 P1 121.2(3) .
C8 C7 P1 119.3(3) .
C9 C8 C7 119.9(4) .
C9 C8 H8A 120.0 .
C7 C8 H8A 120.0 .
C8 C9 C10 120.3(4) .
C8 C9 H9A 119.9 .
C10 C9 H9A 119.9 .
C11 C10 C9 119.9(4) .
C11 C10 H10A 120.0 .
C9 C10 H10A 120.0 .
C10 C11 C12 120.4(4) .
C10 C11 H11A 119.8 .
C12 C11 H11A 119.8 .
C11 C12 C7 120.2(4) .
C11 C12 H12A 119.9 .
C7 C12 H12A 119.9 .
C26 C13 P1 110.3(2) 3_666
C26 C13 H13A 109.6 3_666
P1 C13 H13A 109.6 .
C26 C13 H13B 109.6 3_666
P1 C13 H13B 109.6 .
H13A C13 H13B 108.1 .
C19 C14 C15 120.0(3) .
C19 C14 P2 122.2(3) .
C15 C14 P2 117.7(3) .
C16 C15 C14 119.4(3) .
C16 C15 H15A 120.3 .
C14 C15 H15A 120.3 .
C15 C16 C17 120.2(3) .
C15 C16 H16A 119.9 .
C17 C16 H16A 119.9 .
C18 C17 C16 120.4(4) .
C18 C17 H17A 119.8 .
C16 C17 H17A 119.8 .
C19 C18 C17 120.1(4) .
C19 C18 H18A 120.0 .
C17 C18 H18A 120.0 .
C18 C19 C14 120.0(3) .
C18 C19 H19A 120.0 .
C14 C19 H19A 120.0 .
C21 C20 C25 119.0(3) .
C21 C20 P2 123.0(3) .
C25 C20 P2 117.9(3) .
C22 C21 C20 120.1(4) .
C22 C21 H21A 120.0 .
C20 C21 H21A 120.0 .
C23 C22 C21 120.2(4) .
C23 C22 H22A 119.9 .
C21 C22 H22A 119.9 .
C24 C23 C22 120.4(3) .
C24 C23 H23A 119.8 .
C22 C23 H23A 119.8 .
C23 C24 C25 120.2(4) .
C23 C24 H24A 119.9 .
C25 C24 H24A 119.9 .
C20 C25 C24 120.0(4) .
C20 C25 H25A 120.0 .
C24 C25 H25A 120.0 .
C13 C26 P2 112.6(2) 3_666
C13 C26 H26A 109.1 3_666
P2 C26 H26A 109.1 .
C13 C26 H26B 109.1 3_666
P2 C26 H26B 109.1 .
H26A C26 H26B 107.8 .
Cl2 C27A Cl1 110.5(5) .
Cl2 C27A H27A 109.5 .
Cl1 C27A H27A 109.5 .
Cl2 C27A H27B 109.5 .
Cl1 C27A H27B 109.5 .
H27A C27A H27B 108.1 .
Cl1 C27B Cl2 113.1(5) .
Cl1 C27B H27C 109.0 .
Cl2 C27B H27C 109.0 .
Cl1 C27B H27D 109.0 .
Cl2 C27B H27D 109.0 .
H27C C27B H27D 107.8 .

loop_
_geom_bond_atom_site_label_1
_geom_bond_atom_site_label_2
_geom_bond_distance
_geom_bond_site_symmetry_2
Au1 P1 2.3060(9) .
Au1 P2 2.3096(8) .
Au1 Br2 2.8034(4) .
P1 C1 1.817(4) .
P1 C7 1.826(3) .
P1 C13 1.828(3) .
P2 C14 1.818(3) .
P2 C20 1.815(3) .
P2 C26 1.824(3) .
C1 C2 1.391(5) .
C1 C6 1.389(5) .
C2 C3 1.393(5) .
C2 H2A 0.9500 .
C3 C4 1.382(6) .
C3 H3A 0.9500 .
C4 C5 1.389(6) .
C4 H4A 0.9500 .
C5 C6 1.383(6) .
C5 H5A 0.9500 .
C6 H6A 0.9500 .
C7 C12 1.386(5) .
C7 C8 1.396(5) .
C8 C9 1.386(5) .
C8 H8A 0.9500 .
C9 C10 1.385(6) .
C9 H9A 0.9500 .
C10 C11 1.371(7) .
C10 H10A 0.9500 .
C11 C12 1.389(6) .
C11 H11A 0.9500 .
C12 H12A 0.9500 .
C13 C26 1.548(5) 3_666
C13 H13A 0.9900 .
C13 H13B 0.9900 .
C14 C19 1.391(5) .
C14 C15 1.396(5) .
C15 C16 1.396(5) .
C15 H15A 0.9500 .
C16 C17 1.381(6) .
C16 H16A 0.9500 .
C17 C18 1.385(6) .
C17 H17A 0.9500 .
C18 C19 1.388(5) .
C18 H18A 0.9500 .
C19 H19A 0.9500 .
C20 C21 1.391(5) .
C20 C25 1.390(5) .
C21 C22 1.389(5) .
C21 H21A 0.9500 .
C22 C23 1.374(6) .
C22 H22A 0.9500 .
C23 C24 1.362(6) .
C23 H23A 0.9500 .
C24 C25 1.395(5) .
C24 H24A 0.9500 .
C25 H25A 0.9500 .
C26 C13 1.548(5) 3_666
C26 H26A 0.9900 .
C26 H26B 0.9900 .
Cl1 C27B 1.648(7) .
Cl1 C27A 1.870(8) .
Cl2 C27A 1.681(8) .
Cl2 C27B 1.850(7) .
C27A H27A 0.9900 .
C27A H27B 0.9900 .
C27B H27C 0.9900 .
C27B H27D 0.9900 .
